data_4109512
loop_
_publ_author_name
'Sergio Abad'
'Francisco Bosc\'a'
'Luis R. Domingo'
'Salvador Gil'
'Uwe Pischel'
'Miguel A. Miranda'

_publ_contact_author_address 'Avda. de los Naranjos s/n. 46022. Valencia. Spain'
_publ_contact_author_email mmiranda@qim.upv.es
_publ_contact_author_fax 0034963877809
_publ_contact_author_name 'Miguel. A. Miranda'
_publ_contact_author_phone 0034963877807
_publ_section_title
;
 Triplet Reactivity and Regio-/Stereoselectivity in the Macrocyclization
 of Diastereomeric Ketoprofen-Quencher Conjugates via Remote Hydrogen
 Abstractions
;
_journal_name_full 'Journal of the American Chemical Society'
_journal_page_first 7407
_journal_page_last 7420
_journal_paper_doi 10.1021/ja0712827
_journal_volume 129
_journal_year 2007
_chemical_absolute_configuration unk
_chemical_formula_moiety 'C27 H27 N O4'
_chemical_formula_sum 'C27 H27 N O4'
_chemical_formula_weight 429.5
_chemical_name_systematic
;
 ?
;
_space_group_IT_number 4
_symmetry_cell_setting monoclinic
_symmetry_Int_Tables_number 4
_symmetry_space_group_name_Hall 'P 2yb'
_symmetry_space_group_name_H-M 'P 1 21 1'
_atom_sites_solution_hydrogens geom
_atom_sites_solution_primary direct
_atom_sites_solution_secondary difmap
_audit_conform_dict_location ftp://ftp.iucr.org/pub/cif_core.dic
_audit_conform_dict_name cif_core.dic
_audit_conform_dict_version 2.3
_audit_creation_date 2006-07-04T13:23:13-00:00
_audit_creation_method 'WinGX routine CIF_UPDATE'
_cell_angle_alpha 90
_cell_angle_beta 104.583(16)
_cell_angle_gamma 90
_cell_formula_units_Z 2
_cell_length_a 9.359(3)
_cell_length_b 10.3678(8)
_cell_length_c 11.941(2)
_cell_measurement_reflns_used 22
_cell_measurement_temperature 293(2)
_cell_measurement_theta_max 35.76
_cell_measurement_theta_min 20.98
_cell_measurement_wavelength 1.54184
_cell_volume 1121.3(4)
_computing_cell_refinement 'CAD4 Express (Enraf Nonius, 1994)'
_computing_data_collection 'CAD4 Express (Enraf Nonius, 1994)'
_computing_data_reduction 'XCAD4 (Harms & Wocadlo, 1995)'
_computing_molecular_graphics 'Ortep-3 for Windows (Farrugia, 1997)'
_computing_publication_material 'WinGX publication routines (Farrugia, 1999)'
_computing_structure_refinement 'SHELXL-97 (Sheldrick, 1997)'
_computing_structure_solution 'SIR-97 (Giacovazzo, et all  1999)'
_diffrn_ambient_temperature 293(2)
_diffrn_detector 'scintillation NaI'
_diffrn_detector_dtime 1.195
_diffrn_measured_fraction_theta_full 1
_diffrn_measured_fraction_theta_max 1
_diffrn_measurement_device '\k-geometry diffractometer'
_diffrn_measurement_device_type 'Enraf Nonius TurboCAD4'
_diffrn_measurement_method 'non-profiled omega/2theta scans'
_diffrn_orient_matrix_type
;
  x-axis points to radiation source
  the matrix is specified in reciprocal space
;
_diffrn_orient_matrix_UB_11 -0.086836
_diffrn_orient_matrix_UB_12 -0.036372
_diffrn_orient_matrix_UB_13 0.023823
_diffrn_orient_matrix_UB_21 0.048573
_diffrn_orient_matrix_UB_22 0.020637
_diffrn_orient_matrix_UB_23 0.082638
_diffrn_orient_matrix_UB_31 -0.047827
_diffrn_orient_matrix_UB_32 0.086911
_diffrn_orient_matrix_UB_33 -0.009622
_diffrn_radiation_monochromator graphite
_diffrn_radiation_probe x-ray
_diffrn_radiation_type CuK\a
_diffrn_radiation_wavelength 1.54184
_diffrn_reflns_av_R_equivalents 0.1056
_diffrn_reflns_av_unetI/netI 0.1078
_diffrn_reflns_limit_h_max 11
_diffrn_reflns_limit_h_min -11
_diffrn_reflns_limit_k_max 12
_diffrn_reflns_limit_k_min 0
_diffrn_reflns_limit_l_max 14
_diffrn_reflns_limit_l_min -14
_diffrn_reflns_number 4827
_diffrn_reflns_theta_full 74.25
_diffrn_reflns_theta_max 74.25
_diffrn_reflns_theta_min 3.82
_diffrn_source 'Enraf Nonius FR590'
_diffrn_standards_decay_% 12
_diffrn_standards_interval_time 120
_diffrn_standards_number 3
_exptl_absorpt_coefficient_mu 0.684
_exptl_absorpt_correction_T_max 0.9528
_exptl_absorpt_correction_T_min 0.4776
_exptl_absorpt_correction_type psi-scan
_exptl_absorpt_process_details
;
North A.C.T., Phillips D.C. & Mathews F.S. (1968) Acta. Cryst. A24, 351
Number of psi-scan sets used was   7
Theta correction was applied.
Weighted transmission curves were used.
No Fourier smoothing was applied.
;
_exptl_crystal_colour colourless
_exptl_crystal_density_diffrn 1.272
_exptl_crystal_description plate
_exptl_crystal_F_000 456
_exptl_crystal_size_max 0.40
_exptl_crystal_size_mid 0.12
_exptl_crystal_size_min 0.06
_refine_diff_density_max 0.212
_refine_diff_density_min -0.203
_refine_diff_density_rms 0.053
_refine_ls_abs_structure_details 'Flack H D (1983), Acta Cryst. A39, 876-881'
_refine_ls_abs_structure_Flack -0.2(4)
_refine_ls_extinction_method none
_refine_ls_goodness_of_fit_ref 1.079
_refine_ls_hydrogen_treatment mixed
_refine_ls_matrix_type full
_refine_ls_number_parameters 310
_refine_ls_number_reflns 2418
_refine_ls_number_restraints 1
_refine_ls_restrained_S_all 1.079
_refine_ls_R_factor_all 0.0738
_refine_ls_R_factor_gt 0.0501
_refine_ls_shift/su_max 0.022
_refine_ls_shift/su_mean 0.001
_refine_ls_structure_factor_coef Fsqd
_refine_ls_weighting_details 'calc w=1/[\s^2^(Fo^2^)+(0.0374P)^2^+0.0000P] where P=(Fo^2^+2Fc^2^)/3'
_refine_ls_weighting_scheme calc
_refine_ls_wR_factor_gt 0.1137
_refine_ls_wR_factor_ref 0.1284
_reflns_number_gt 1806
_reflns_number_total 2418
_reflns_threshold_expression >2sigma(I)
_cod_data_source_file ja0712827si20070227_041551.cif
_cod_data_source_block sa09si09
_cod_original_cell_volume 1121.4(4)
_cod_original_sg_symbol_H-M 'P 21'
_cod_database_code 4109512
_exptl_absorpt_factor_mur 0.041
_exptl_absorpt_correction_t_ave 0.7115
_exptl_absorpt_rmerge_before 0.0916
_exptl_absorpt_rmerge_after 0.0721
_exptl_absorpt_theta_corr_max 1.0000
_exptl_absorpt_theta_corr_min 0.9967

loop_
_symmetry_equiv_pos_as_xyz
'x, y, z'
'-x, y+1/2, -z'

loop_
_atom_site_label
_atom_site_type_symbol
_atom_site_fract_x
_atom_site_fract_y
_atom_site_fract_z
_atom_site_U_iso_or_equiv
_atom_site_adp_type
_atom_site_occupancy
_atom_site_symmetry_multiplicity
_atom_site_calc_flag
_atom_site_refinement_flags
C1 C -0.1273(4) 0.8890(4) 0.4959(4) 0.0502(10) Uani 1 1 d .
C2 C -0.0371(4) 0.9193(4) 0.4113(4) 0.0492(9) Uani 1 1 d .
O3 O 0.0744(3) 1.0036(2) 0.4564(3) 0.0486(7) Uani 1 1 d .
C4 C 0.1958(4) 1.0126(4) 0.4017(4) 0.0520(10) Uani 1 1 d .
H4A H 0.2031 1.1003 0.3754 0.062 Uiso 1 1 calc R
H4B H 0.177 0.9563 0.3347 0.062 Uiso 1 1 calc R
C5 C 0.3405(4) 0.9744(3) 0.4858(4) 0.0451(9) Uani 1 1 d .
N6 N 0.3306(3) 0.9456(3) 0.5925(3) 0.0425(7) Uani 1 1 d .
C7 C 0.4346(3) 0.8739(3) 0.6804(3) 0.0375(8) Uani 1 1 d .
C8 C 0.3725(4) 0.7305(3) 0.6840(3) 0.0375(7) Uani 1 1 d .
C9 C 0.2147(4) 0.7446(3) 0.6993(3) 0.0363(7) Uani 1 1 d .
C10 C 0.1042(4) 0.7714(3) 0.5989(4) 0.0402(8) Uani 1 1 d .
H10 H 0.1179 0.7481 0.5271 0.048 Uiso 1 1 calc R
C11 C -0.0262(4) 0.8325(3) 0.6054(4) 0.0452(9) Uani 1 1 d .
C12 C -0.0547(4) 0.8457(4) 0.7129(4) 0.0495(10) Uani 1 1 d .
H12 H -0.1419 0.8848 0.719 0.059 Uiso 1 1 calc R
C13 C 0.0442(4) 0.8018(4) 0.8107(4) 0.0526(10) Uani 1 1 d .
H13 H 0.0192 0.8032 0.8813 0.063 Uiso 1 1 calc R
C14 C 0.1813(4) 0.7555(3) 0.8049(4) 0.0439(8) Uani 1 1 d .
H14 H 0.2506 0.7319 0.8722 0.053 Uiso 1 1 calc R
O20 O -0.0562(4) 0.8755(4) 0.3163(3) 0.0751(10) Uani 1 1 d .
O50 O 0.4538(3) 0.9733(3) 0.4524(3) 0.0621(9) Uani 1 1 d .
C71 C 0.4729(4) 0.9469(4) 0.7972(4) 0.0438(9) Uani 1 1 d .
C72 C 0.6217(4) 1.0155(4) 0.8168(4) 0.0515(10) Uani 1 1 d .
C73 C 0.7277(5) 0.9996(6) 0.9196(5) 0.0719(15) Uani 1 1 d .
H73 H 0.7088 0.9457 0.9765 0.086 Uiso 1 1 calc R
C74 C 0.8631(6) 1.0636(8) 0.9390(6) 0.099(2) Uani 1 1 d .
H74 H 0.9346 1.0512 1.0079 0.119 Uiso 1 1 calc R
C75 C 0.8904(6) 1.1452(7) 0.8556(8) 0.110(3) Uani 1 1 d .
H75 H 0.9803 1.1882 0.8681 0.132 Uiso 1 1 calc R
C76 C 0.7856(6) 1.1623(5) 0.7557(7) 0.093(2) Uani 1 1 d .
H76 H 0.8044 1.218 0.7 0.112 Uiso 1 1 calc R
C77 C 0.6495(5) 1.0984(4) 0.7336(6) 0.0705(14) Uani 1 1 d .
H77 H 0.5789 1.1114 0.6643 0.085 Uiso 1 1 calc R
O80 O 0.3609(3) 0.6797(3) 0.5708(3) 0.0460(6) Uani 1 1 d .
H80 H 0.424(5) 0.639(5) 0.560(4) 0.055 Uiso 1 1 d .
C81 C 0.4732(4) 0.6440(3) 0.7702(3) 0.0399(8) Uani 1 1 d .
C82 C 0.4184(5) 0.5280(4) 0.8021(4) 0.0486(9) Uani 1 1 d .
H82 H 0.3173 0.5127 0.7812 0.058 Uiso 1 1 calc R
C83 C 0.5123(6) 0.4354(5) 0.8643(5) 0.0636(12) Uani 1 1 d .
H83 H 0.4741 0.3574 0.8823 0.076 Uiso 1 1 calc R
C84 C 0.6622(6) 0.4583(5) 0.8998(5) 0.0718(14) Uani 1 1 d .
H84 H 0.7253 0.3968 0.9427 0.086 Uiso 1 1 calc R
C85 C 0.7166(5) 0.5725(5) 0.8712(4) 0.0673(13) Uani 1 1 d .
H85 H 0.8175 0.5882 0.8954 0.081 Uiso 1 1 calc R
C86 C 0.6258(4) 0.6651(4) 0.8073(4) 0.0526(10) Uani 1 1 d .
H86 H 0.6659 0.7418 0.7887 0.063 Uiso 1 1 calc R
C101 C -0.2572(5) 0.8015(5) 0.4434(5) 0.0687(14) Uani 1 1 d .
H10A H -0.2212 0.7194 0.425 0.103 Uiso 1 1 calc R
H10B H -0.3163 0.8402 0.3741 0.103 Uiso 1 1 calc R
H10C H -0.316 0.7895 0.4978 0.103 Uiso 1 1 calc R
C710 C 0.3577(5) 1.0455(4) 0.8132(4) 0.0543(10) Uani 1 1 d .
H71A H 0.3818 1.0747 0.892 0.081 Uiso 1 1 calc R
H71B H 0.2619 1.006 0.7949 0.081 Uiso 1 1 calc R
H71C H 0.3572 1.1176 0.7626 0.081 Uiso 1 1 calc R
H1 H -0.151(5) 0.979(4) 0.519(4) 0.057(12) Uiso 1 1 d .
H6 H 0.253(6) 0.958(5) 0.608(5) 0.077(16) Uiso 1 1 d .
H7 H 0.526(5) 0.856(4) 0.646(4) 0.054(11) Uiso 1 1 d .
H71 H 0.489(4) 0.882(4) 0.871(4) 0.042(11) Uiso 1 1 d .

loop_
_atom_site_aniso_label
_atom_site_aniso_U_11
_atom_site_aniso_U_22
_atom_site_aniso_U_33
_atom_site_aniso_U_23
_atom_site_aniso_U_13
_atom_site_aniso_U_12
C1 0.0354(17) 0.0405(17) 0.070(3) 0.000(2) 0.0054(18) 0.0044(15)
C2 0.0452(19) 0.0397(18) 0.055(3) -0.0002(19) -0.0005(18) 0.0063(15)
O3 0.0497(14) 0.0357(12) 0.0604(18) 0.0018(13) 0.0143(13) -0.0006(11)
C4 0.058(2) 0.0435(19) 0.056(3) 0.004(2) 0.017(2) -0.0016(18)
C5 0.052(2) 0.0357(17) 0.049(2) 0.0000(17) 0.0158(18) -0.0070(16)
N6 0.0398(15) 0.0408(14) 0.048(2) 0.0003(16) 0.0125(14) -0.0013(13)
C7 0.0318(15) 0.0426(17) 0.039(2) 0.0010(16) 0.0109(14) -0.0034(13)
C8 0.0313(14) 0.0391(16) 0.041(2) 0.0014(16) 0.0079(14) 0.0029(13)
C9 0.0336(14) 0.0268(14) 0.048(2) 0.0021(15) 0.0087(15) -0.0015(12)
C10 0.0359(16) 0.0358(16) 0.049(2) 0.0001(17) 0.0100(16) -0.0004(14)
C11 0.0322(17) 0.0349(16) 0.067(3) 0.0023(18) 0.0099(17) -0.0001(14)
C12 0.0340(16) 0.0464(19) 0.071(3) -0.003(2) 0.0188(18) -0.0016(15)
C13 0.043(2) 0.055(2) 0.066(3) -0.002(2) 0.028(2) -0.0016(17)
C14 0.0381(16) 0.0426(18) 0.052(2) 0.0001(19) 0.0126(16) -0.0020(15)
O20 0.0597(19) 0.091(3) 0.069(2) -0.020(2) 0.0063(16) -0.0085(19)
O50 0.0544(17) 0.0717(19) 0.068(2) 0.0090(18) 0.0298(15) -0.0083(15)
C71 0.0346(16) 0.0455(18) 0.051(2) -0.005(2) 0.0104(16) -0.0036(15)
C72 0.0397(19) 0.050(2) 0.065(3) -0.015(2) 0.0140(19) -0.0049(17)
C73 0.044(2) 0.098(4) 0.071(3) -0.032(3) 0.010(2) -0.010(3)
C74 0.046(3) 0.139(6) 0.106(5) -0.065(5) 0.008(3) -0.023(3)
C75 0.055(3) 0.094(4) 0.187(8) -0.072(5) 0.042(4) -0.035(3)
C76 0.075(3) 0.059(3) 0.159(6) -0.023(4) 0.054(4) -0.032(3)
C77 0.056(3) 0.055(2) 0.106(4) -0.007(3) 0.030(3) -0.017(2)
O80 0.0432(14) 0.0493(14) 0.0446(16) -0.0064(13) 0.0094(12) 0.0093(12)
C81 0.0351(16) 0.0412(17) 0.042(2) -0.0044(17) 0.0079(15) 0.0066(14)
C82 0.051(2) 0.0388(18) 0.054(3) 0.0015(19) 0.0089(18) 0.0042(17)
C83 0.075(3) 0.050(2) 0.064(3) 0.009(2) 0.015(2) 0.016(2)
C84 0.069(3) 0.076(3) 0.065(3) 0.010(3) 0.008(2) 0.036(3)
C85 0.044(2) 0.088(3) 0.064(3) 0.005(3) 0.003(2) 0.022(2)
C86 0.0350(17) 0.059(2) 0.061(3) 0.004(2) 0.0076(18) 0.0069(18)
C101 0.042(2) 0.058(3) 0.095(4) 0.012(3) -0.004(2) -0.0028(19)
C710 0.050(2) 0.049(2) 0.070(3) -0.006(2) 0.026(2) 0.0001(18)

loop_
_atom_type_symbol
_atom_type_description
_atom_type_scat_dispersion_real
_atom_type_scat_dispersion_imag
_atom_type_scat_source
C C 0.0181 0.0091 'International Tables Vol C Tables 4.2.6.8 and 6.1.1.4'
H H 0 0 'International Tables Vol C Tables 4.2.6.8 and 6.1.1.4'
N N 0.0311 0.018 'International Tables Vol C Tables 4.2.6.8 and 6.1.1.4'
O O 0.0492 0.0322 'International Tables Vol C Tables 4.2.6.8 and 6.1.1.4'

loop_
_geom_angle_atom_site_label_1
_geom_angle_atom_site_label_2
_geom_angle_atom_site_label_3
_geom_angle
C2 C1 C101 111.9(4)
C2 C1 C11 108.9(3)
C101 C1 C11 112.6(3)
C2 C1 H1 101(2)
C101 C1 H1 117(3)
C11 C1 H1 105(3)
O20 C2 O3 122.4(4)
O20 C2 C1 125.8(4)
O3 C2 C1 111.8(4)
C2 O3 C4 118.1(3)
O3 C4 C5 110.8(3)
O3 C4 H4A 109.5
C5 C4 H4A 109.5
O3 C4 H4B 109.5
C5 C4 H4B 109.5
H4A C4 H4B 108.1
O50 C5 N6 125.7(4)
O50 C5 C4 119.2(4)
N6 C5 C4 115.1(3)
C5 N6 C7 127.8(3)
C5 N6 H6 118(4)
C7 N6 H6 114(4)
N6 C7 C71 111.4(3)
N6 C7 C8 108.3(3)
C71 C7 C8 115.7(3)
N6 C7 H7 106(2)
C71 C7 H7 114(2)
C8 C7 H7 101(2)
O80 C8 C81 108.3(3)
O80 C8 C9 107.5(3)
C81 C8 C9 115.4(3)
O80 C8 C7 105.0(3)
C81 C8 C7 113.8(3)
C9 C8 C7 106.3(2)
C14 C9 C10 118.6(3)
C14 C9 C8 124.2(3)
C10 C9 C8 116.1(3)
C11 C10 C9 120.7(4)
C11 C10 H10 119.7
C9 C10 H10 119.7
C12 C11 C10 118.2(4)
C12 C11 C1 122.4(3)
C10 C11 C1 119.3(4)
C13 C12 C11 120.8(3)
C13 C12 H12 119.6
C11 C12 H12 119.6
C12 C13 C14 120.4(4)
C12 C13 H13 119.8
C14 C13 H13 119.8
C9 C14 C13 120.0(4)
C9 C14 H14 120
C13 C14 H14 120
C72 C71 C710 108.2(3)
C72 C71 C7 111.2(3)
C710 C71 C7 115.3(3)
C72 C71 H71 103(2)
C710 C71 H71 105(2)
C7 C71 H71 112(2)
C73 C72 C77 119.3(5)
C73 C72 C71 120.2(4)
C77 C72 C71 120.4(4)
C72 C73 C74 120.6(6)
C72 C73 H73 119.7
C74 C73 H73 119.7
C75 C74 C73 119.8(6)
C75 C74 H74 120.1
C73 C74 H74 120.1
C76 C75 C74 119.5(5)
C76 C75 H75 120.2
C74 C75 H75 120.2
C75 C76 C77 121.8(6)
C75 C76 H76 119.1
C77 C76 H76 119.1
C72 C77 C76 119.0(6)
C72 C77 H77 120.5
C76 C77 H77 120.5
C8 O80 H80 119(4)
C82 C81 C86 117.6(4)
C82 C81 C8 119.3(3)
C86 C81 C8 122.4(3)
C83 C82 C81 121.1(4)
C83 C82 H82 119.5
C81 C82 H82 119.5
C84 C83 C82 120.3(5)
C84 C83 H83 119.9
C82 C83 H83 119.9
C85 C84 C83 119.1(5)
C85 C84 H84 120.5
C83 C84 H84 120.5
C84 C85 C86 121.7(5)
C84 C85 H85 119.1
C86 C85 H85 119.1
C85 C86 C81 120.2(4)
C85 C86 H86 119.9
C81 C86 H86 119.9
C1 C101 H10A 109.5
C1 C101 H10B 109.5
H10A C101 H10B 109.5
C1 C101 H10C 109.5
H10A C101 H10C 109.5
H10B C101 H10C 109.5
C71 C710 H71A 109.5
C71 C710 H71B 109.5
H71A C710 H71B 109.5
C71 C710 H71C 109.5
H71A C710 H71C 109.5
H71B C710 H71C 109.5

loop_
_geom_bond_atom_site_label_1
_geom_bond_atom_site_label_2
_geom_bond_distance
C1 C2 1.504(6)
C1 C101 1.520(6)
C1 C11 1.525(6)
C1 H1 1.01(4)
C2 O20 1.193(5)
C2 O3 1.364(5)
O3 C4 1.449(4)
C4 C5 1.522(6)
C4 H4A 0.97
C4 H4B 0.97
C5 O50 1.223(4)
C5 N6 1.334(5)
N6 C7 1.445(5)
N6 H6 0.80(5)
C7 C71 1.546(5)
C7 C8 1.601(5)
C7 H7 1.05(4)
C8 O80 1.429(5)
C8 C81 1.505(5)
C8 C9 1.541(4)
C9 C14 1.377(5)
C9 C10 1.400(5)
C10 C11 1.395(4)
C10 H10 0.93
C11 C12 1.382(5)
C12 C13 1.373(6)
C12 H12 0.93
C13 C14 1.388(5)
C13 H13 0.93
C14 H14 0.93
C71 C72 1.529(5)
C71 C710 1.533(5)
C71 H71 1.09(4)
C72 C73 1.380(7)
C72 C77 1.387(7)
C73 C74 1.398(7)
C73 H73 0.93
C74 C75 1.378(10)
C74 H74 0.93
C75 C76 1.353(11)
C75 H75 0.93
C76 C77 1.400(6)
C76 H76 0.93
C77 H77 0.93
O80 H80 0.76(4)
C81 C82 1.397(5)
C81 C86 1.401(5)
C82 C83 1.384(6)
C82 H82 0.93
C83 C84 1.381(7)
C83 H83 0.93
C84 C85 1.366(8)
C84 H84 0.93
C85 C86 1.378(6)
C85 H85 0.93
C86 H86 0.93
C101 H10A 0.96
C101 H10B 0.96
C101 H10C 0.96
C710 H71A 0.96
C710 H71B 0.96
C710 H71C 0.96

loop_
_geom_torsion_atom_site_label_1
_geom_torsion_atom_site_label_2
_geom_torsion_atom_site_label_3
_geom_torsion_atom_site_label_4
_geom_torsion
C101 C1 C2 O20 -4.4(6)
C11 C1 C2 O20 120.7(5)
C101 C1 C2 O3 176.5(3)
C11 C1 C2 O3 -58.4(4)
O20 C2 O3 C4 -17.4(5)
C1 C2 O3 C4 161.8(3)
C2 O3 C4 C5 -118.4(4)
O3 C4 C5 O50 178.0(3)
O3 C4 C5 N6 -2.5(5)
O50 C5 N6 C7 -19.1(6)
C4 C5 N6 C7 161.5(3)
C5 N6 C7 C71 129.8(4)
C5 N6 C7 C8 -101.9(4)
N6 C7 C8 O80 60.1(3)
C71 C7 C8 O80 -174.0(3)
N6 C7 C8 C81 178.3(3)
C71 C7 C8 C81 -55.9(3)
N6 C7 C8 C9 -53.6(4)
C71 C7 C8 C9 72.3(4)
O80 C8 C9 C14 161.1(3)
C81 C8 C9 C14 40.2(4)
C7 C8 C9 C14 -87.0(4)
O80 C8 C9 C10 -31.0(4)
C81 C8 C9 C10 -151.9(3)
C7 C8 C9 C10 80.9(4)
C14 C9 C10 C11 12.9(5)
C8 C9 C10 C11 -155.7(3)
C9 C10 C11 C12 -11.0(5)
C9 C10 C11 C1 165.5(3)
C2 C1 C11 C12 151.5(3)
C101 C1 C11 C12 -83.8(5)
C2 C1 C11 C10 -24.9(5)
C101 C1 C11 C10 99.9(4)
C10 C11 C12 C13 1.2(5)
C1 C11 C12 C13 -175.2(4)
C11 C12 C13 C14 6.7(6)
C10 C9 C14 C13 -4.9(5)
C8 C9 C14 C13 162.7(3)
C12 C13 C14 C9 -4.7(5)
N6 C7 C71 C72 -100.7(3)
C8 C7 C71 C72 135.0(3)
N6 C7 C71 C710 23.0(4)
C8 C7 C71 C710 -101.3(4)
C710 C71 C72 C73 102.8(5)
C7 C71 C72 C73 -129.5(4)
C710 C71 C72 C77 -74.6(5)
C7 C71 C72 C77 53.1(5)
C77 C72 C73 C74 -1.6(8)
C71 C72 C73 C74 -179.0(5)
C72 C73 C74 C75 1.1(9)
C73 C74 C75 C76 -0.1(10)
C74 C75 C76 C77 -0.5(10)
C73 C72 C77 C76 0.9(7)
C71 C72 C77 C76 178.4(4)
C75 C76 C77 C72 0.1(9)
O80 C8 C81 C82 -79.0(4)
C9 C8 C81 C82 41.5(5)
C7 C8 C81 C82 164.8(3)
O80 C8 C81 C86 91.2(4)
C9 C8 C81 C86 -148.3(4)
C7 C8 C81 C86 -25.0(5)
C86 C81 C82 C83 -2.3(6)
C8 C81 C82 C83 168.3(4)
C81 C82 C83 C84 2.4(7)
C82 C83 C84 C85 -1.0(8)
C83 C84 C85 C86 -0.4(8)
C84 C85 C86 C81 0.3(7)
C82 C81 C86 C85 1.0(6)
C8 C81 C86 C85 -169.4(4)
